data_4084543
loop_
_publ_author_name
'Sonnenberg, Jessica F.'
'Lough, Alan J.'
'Morris, Robert H.'

_publ_section_title
;
 Synthesis of Iron P-N-P&#x2032; and P-NH-P&#x2032; Asymmetric
 Hydrogenation Catalysts
;
_journal_issue 22
_journal_name_full Organometallics
_journal_page_first 6452
_journal_paper_doi 10.1021/om5008083
_journal_volume 33
_journal_year 2014
_chemical_absolute_configuration ad
_chemical_formula_moiety 'C36 H35 Br2 Fe N P2'
_chemical_formula_sum 'C36 H35 Br2 Fe N P2'
_chemical_formula_weight 759.26
_chemical_name_systematic
;
 ?
;
_space_group_crystal_system monoclinic
_space_group_IT_number 4
_space_group_name_Hall 'P 2yb'
_space_group_name_H-M_alt 'P 1 21 1'
_symmetry_space_group_name_Hall 'P 2yb'
_symmetry_space_group_name_H-M 'P 1 21 1'
_atom_sites_solution_hydrogens geom
_audit_creation_method SHELXL-2013
_cell_angle_alpha 90
_cell_angle_beta 94.945(2)
_cell_angle_gamma 90
_cell_formula_units_Z 4
_cell_length_a 10.2404(4)
_cell_length_b 14.3315(4)
_cell_length_c 23.1281(8)
_cell_measurement_reflns_used 9896
_cell_measurement_temperature 147(2)
_cell_measurement_theta_max 65.81
_cell_measurement_theta_min 3.84
_cell_volume 3381.7(2)
_computing_cell_refinement APEX2
_computing_data_collection 'APEX2 (Bruker, 2007)'
_computing_data_reduction 'SAINT (Bruker, 2007)'
_computing_molecular_graphics 'PLATON (Spek, 2009)'
_computing_publication_material 'SHELXTL (Sheldrick, 2008)'
_computing_structure_refinement 'SHELXL-2013 (Sheldrick, 2013)'
_computing_structure_solution 'SHELXS-97 (Sheldrick, 2008)'
_diffrn_ambient_temperature 147(2)
_diffrn_measured_fraction_theta_full 0.950
_diffrn_measured_fraction_theta_max 0.973
_diffrn_measurement_device_type 'Bruker Kpaa APEX-DUO CCD'
_diffrn_measurement_method '\f and \w scans'
_diffrn_radiation_type CuK\a
_diffrn_radiation_wavelength 1.54178
_diffrn_reflns_av_R_equivalents 0.139
_diffrn_reflns_av_unetI/netI 0.090
_diffrn_reflns_Laue_measured_fraction_full 0.950
_diffrn_reflns_Laue_measured_fraction_max 0.973
_diffrn_reflns_limit_h_max 12
_diffrn_reflns_limit_h_min -11
_diffrn_reflns_limit_k_max 17
_diffrn_reflns_limit_k_min -13
_diffrn_reflns_limit_l_max 27
_diffrn_reflns_limit_l_min -26
_diffrn_reflns_number 40740
_diffrn_reflns_point_group_measured_fraction_full 0.769
_diffrn_reflns_point_group_measured_fraction_max 0.787
_diffrn_reflns_theta_full 67.679
_diffrn_reflns_theta_max 66.665
_diffrn_reflns_theta_min 1.917
_diffrn_source 'Bruker ImuS'
_exptl_absorpt_coefficient_mu 7.427
_exptl_absorpt_correction_T_max 0.7529
_exptl_absorpt_correction_T_min 0.5035
_exptl_absorpt_correction_type multi-scan
_exptl_absorpt_process_details 'SADABS (Sheldrick, 1996)'
_exptl_crystal_colour brown
_exptl_crystal_density_diffrn 1.491
_exptl_crystal_description needle
_exptl_crystal_F_000 1536
_exptl_crystal_size_max 0.080
_exptl_crystal_size_mid 0.040
_exptl_crystal_size_min 0.030
_refine_diff_density_max 0.683
_refine_diff_density_min -0.540
_refine_diff_density_rms 0.101
_refine_ls_abs_structure_details
;
 Flack x determined using 2766 quotients [(I+)-(I-)]/[(I+)+(I-)]
 (Parsons and Flack (2004), Acta Cryst. A60, s61).
;
_refine_ls_abs_structure_Flack 0.065(5)
_refine_ls_extinction_method none
_refine_ls_goodness_of_fit_ref 1.104
_refine_ls_hydrogen_treatment constr
_refine_ls_matrix_type full
_refine_ls_number_parameters 762
_refine_ls_number_reflns 20691
_refine_ls_number_restraints 13
_refine_ls_restrained_S_all 1.104
_refine_ls_R_factor_all 0.0490
_refine_ls_R_factor_gt 0.0458
_refine_ls_shift/su_max 0.001
_refine_ls_shift/su_mean 0.000
_refine_ls_structure_factor_coef Fsqd
_refine_ls_weighting_details
;
 w=1/[\s^2^(Fo^2^)+0.9503P]
 where P=(Fo^2^+2Fc^2^)/3
;
_refine_ls_weighting_scheme calc
_refine_ls_wR_factor_gt 0.1097
_refine_ls_wR_factor_ref 0.1111
_reflns_Friedel_coverage 0.550
_reflns_Friedel_fraction_full 0.571
_reflns_Friedel_fraction_max 0.585
_reflns_number_gt 19353
_reflns_number_total 20691
_reflns_threshold_expression 'I > 2\s(I)'
_cod_data_source_file om5008083_si_002.cif
_cod_data_source_block FePPh2C6H4CHNCHiPrCH2PPh2Br2
_cod_depositor_comments 'Adding full bibliography for 4084538--4084543.cif.'
_cod_database_code 4084543
_shelx_space_group_comment
;
The symmetry employed for this shelxl refinement is uniquely defined
by the following loop, which should always be used as a source of
symmetry information in preference to the above space-group names.
They are only intended as comments.
;
_shelx_estimated_absorpt_t_min 0.588
_shelx_estimated_absorpt_t_max 0.808
_shelxl_version_number 2013-2

loop_
_space_group_symop_operation_xyz
'x, y, z'
'-x, y+1/2, -z'

loop_
_atom_site_label
_atom_site_type_symbol
_atom_site_fract_x
_atom_site_fract_y
_atom_site_fract_z
_atom_site_U_iso_or_equiv
_atom_site_adp_type
_atom_site_occupancy
_atom_site_site_symmetry_order
_atom_site_calc_flag
_atom_site_refinement_flags_posn
_atom_site_refinement_flags_adp
Fe1A Fe 0.64084(13) 0.45437(8) 0.49638(6) 0.0182(3) Uani 1 1 d . .
Br1A Br 0.42406(9) 0.50580(7) 0.45325(4) 0.0280(2) Uani 1 1 d . .
Br2A Br 0.80912(13) 0.56784(9) 0.52415(5) 0.0456(3) Uani 1 1 d . .
P1A P 0.5597(2) 0.41646(16) 0.59762(10) 0.0217(5) Uani 1 1 d . .
P2A P 0.7109(2) 0.43417(14) 0.39664(9) 0.0171(4) Uani 1 1 d . .
N1A N 0.6429(7) 0.3018(5) 0.4949(3) 0.0191(16) Uani 1 1 d . .
C1A C 0.5678(11) 0.2870(7) 0.5911(4) 0.031(2) Uani 1 1 d . .
H1AA H 0.5877 0.2596 0.6301 0.037 Uiso 1 1 calc R U
H1AB H 0.4811 0.2633 0.5753 0.037 Uiso 1 1 calc R U
C2A C 0.6709(10) 0.2557(6) 0.5520(4) 0.025(2) Uani 1 1 d . .
H2AA H 0.6580 0.1872 0.5455 0.030 Uiso 1 1 calc R U
C3A C 0.8134(10) 0.2696(6) 0.5753(4) 0.026(2) Uani 1 1 d . .
H3AA H 0.8304 0.3378 0.5812 0.031 Uiso 1 1 calc R U
C4A C 0.8416(13) 0.2190(8) 0.6334(5) 0.041(3) Uani 1 1 d . .
H4AA H 0.7905 0.2478 0.6626 0.061 Uiso 1 1 calc R U
H4AB H 0.9352 0.2238 0.6460 0.061 Uiso 1 1 calc R U
H4AC H 0.8172 0.1532 0.6288 0.061 Uiso 1 1 calc R U
C5A C 0.9059(11) 0.2316(8) 0.5330(5) 0.036(2) Uani 1 1 d . .
H5AA H 0.8978 0.2690 0.4974 0.055 Uiso 1 1 calc R U
H5AB H 0.8833 0.1666 0.5237 0.055 Uiso 1 1 calc R U
H5AC H 0.9963 0.2348 0.5506 0.055 Uiso 1 1 calc R U
C6A C 0.5988(9) 0.2472(6) 0.4530(4) 0.023(2) Uani 1 1 d . .
H6AA H 0.5968 0.1824 0.4617 0.028 Uiso 1 1 calc R U
C7A C 0.5516(8) 0.2741(6) 0.3934(4) 0.0178(18) Uani 1 1 d . .
C8A C 0.4600(10) 0.2119(7) 0.3671(4) 0.025(2) Uani 1 1 d . .
H8AA H 0.4395 0.1561 0.3865 0.030 Uiso 1 1 calc R U
C9A C 0.3979(9) 0.2315(7) 0.3119(4) 0.029(2) Uani 1 1 d . .
H9AA H 0.3350 0.1894 0.2942 0.034 Uiso 1 1 calc R U
C10A C 0.4280(10) 0.3107(8) 0.2840(5) 0.031(2) Uani 1 1 d . .
H10A H 0.3829 0.3247 0.2473 0.037 Uiso 1 1 calc R U
C11A C 0.5246(9) 0.3728(7) 0.3080(4) 0.022(2) Uani 1 1 d . .
H11A H 0.5463 0.4270 0.2873 0.027 Uiso 1 1 calc R U
C12A C 0.5883(8) 0.3540(6) 0.3628(4) 0.0171(18) Uani 1 1 d . .
C21A C 0.7203(9) 0.5299(6) 0.3452(4) 0.021(2) Uani 1 1 d . .
C22A C 0.6828(10) 0.6172(8) 0.3615(4) 0.033(2) Uani 1 1 d . .
H22A H 0.6517 0.6267 0.3986 0.039 Uiso 1 1 calc R U
C23A C 0.6906(11) 0.6926(7) 0.3230(5) 0.037(3) Uani 1 1 d . .
H23A H 0.6657 0.7534 0.3341 0.044 Uiso 1 1 calc R U
C24A C 0.7347(12) 0.6775(8) 0.2686(5) 0.042(3) Uani 1 1 d . .
H24A H 0.7408 0.7284 0.2426 0.051 Uiso 1 1 calc R U
C25A C 0.7697(12) 0.5897(8) 0.2523(5) 0.041(3) Uani 1 1 d . .
H25A H 0.7968 0.5790 0.2146 0.049 Uiso 1 1 calc R U
C26A C 0.7651(10) 0.5170(8) 0.2912(4) 0.030(2) Uani 1 1 d . .
H26A H 0.7934 0.4567 0.2806 0.035 Uiso 1 1 calc R U
C31A C 0.8674(8) 0.3739(6) 0.3924(3) 0.0158(17) Uani 1 1 d . .
C32A C 0.9791(9) 0.4215(7) 0.4149(4) 0.026(2) Uani 1 1 d . .
H32A H 0.9714 0.4835 0.4288 0.031 Uiso 1 1 calc R U
C33A C 1.1013(10) 0.3796(8) 0.4172(4) 0.033(2) Uani 1 1 d . .
H33A H 1.1773 0.4127 0.4320 0.039 Uiso 1 1 calc R U
C34A C 1.1109(11) 0.2902(9) 0.3980(5) 0.040(3) Uani 1 1 d . .
H34A H 1.1943 0.2607 0.4000 0.048 Uiso 1 1 calc R U
C35A C 1.0029(11) 0.2426(8) 0.3761(5) 0.037(3) Uani 1 1 d . .
H35A H 1.0118 0.1801 0.3632 0.044 Uiso 1 1 calc R U
C36A C 0.8795(10) 0.2841(6) 0.3724(4) 0.024(2) Uani 1 1 d . .
H36A H 0.8047 0.2509 0.3563 0.029 Uiso 1 1 calc R U
C41A C 0.3886(10) 0.4388(7) 0.6103(4) 0.030(2) Uani 1 1 d . .
C42A C 0.2890(10) 0.4017(7) 0.5719(4) 0.030(2) Uani 1 1 d . .
H42A H 0.3106 0.3615 0.5415 0.036 Uiso 1 1 calc R U
C43A C 0.1592(11) 0.4235(8) 0.5779(5) 0.039(3) Uani 1 1 d . .
H43A H 0.0921 0.4006 0.5507 0.047 Uiso 1 1 calc R U
C44A C 0.1279(11) 0.4781(8) 0.6232(5) 0.042(3) Uani 1 1 d . .
H44A H 0.0385 0.4908 0.6281 0.050 Uiso 1 1 calc R U
C45A C 0.2233(10) 0.5147(9) 0.6614(4) 0.036(2) Uani 1 1 d . .
H45A H 0.2000 0.5529 0.6924 0.044 Uiso 1 1 calc R U
C46A C 0.3549(10) 0.4961(7) 0.6549(4) 0.031(2) Uani 1 1 d . .
H46A H 0.4213 0.5227 0.6810 0.037 Uiso 1 1 calc R U
C51A C 0.6464(10) 0.4414(7) 0.6676(4) 0.027(2) Uani 1 1 d . .
C52A C 0.7501(9) 0.5025(7) 0.6723(4) 0.027(2) Uani 1 1 d . .
H52A H 0.7776 0.5299 0.6380 0.033 Uiso 1 1 calc R U
C53A C 0.8166(10) 0.5258(8) 0.7256(5) 0.037(3) Uani 1 1 d . .
H53A H 0.8877 0.5687 0.7275 0.045 Uiso 1 1 calc R U
C54A C 0.7772(11) 0.4855(8) 0.7755(5) 0.040(3) Uani 1 1 d . .
H54A H 0.8208 0.5007 0.8123 0.047 Uiso 1 1 calc R U
C55A C 0.6740(12) 0.4228(9) 0.7718(5) 0.043(3) Uani 1 1 d . .
H55A H 0.6458 0.3957 0.8060 0.052 Uiso 1 1 calc R U
C56A C 0.6122(12) 0.3998(8) 0.7185(4) 0.037(3) Uani 1 1 d . .
H56A H 0.5444 0.3544 0.7164 0.044 Uiso 1 1 calc R U
Fe1B Fe 0.09130(13) 0.48189(8) -0.00966(6) 0.0157(3) Uani 1 1 d . .
Br1B Br -0.12127(8) 0.51318(6) -0.06259(4) 0.0223(2) Uani 1 1 d . .
Br2B Br 0.22391(10) 0.61724(6) 0.02140(4) 0.0260(2) Uani 1 1 d . .
P1B P -0.0074(2) 0.44342(14) 0.08732(10) 0.0173(4) Uani 1 1 d . .
P2B P 0.2047(2) 0.46170(14) -0.10008(9) 0.0158(4) Uani 1 1 d . .
N1B N 0.0996(7) 0.3294(5) -0.0113(3) 0.0152(14) Uani 1 1 d . .
C1B C -0.0048(9) 0.3146(6) 0.0796(4) 0.0190(18) Uani 1 1 d . .
H1BA H 0.0017 0.2858 0.1186 0.023 Uiso 1 1 calc R U
H1BB H -0.0882 0.2938 0.0587 0.023 Uiso 1 1 calc R U
C2B C 0.1093(9) 0.2808(6) 0.0467(4) 0.0183(18) Uani 1 1 d . .
H2BA H 0.0960 0.2126 0.0391 0.022 Uiso 1 1 calc R U
C3B C 0.2462(9) 0.2930(6) 0.0761(4) 0.0216(19) Uani 1 1 d . .
H3BA H 0.2661 0.3612 0.0792 0.026 Uiso 1 1 calc R U
C4B C 0.2549(10) 0.2512(7) 0.1372(4) 0.030(2) Uani 1 1 d . .
H4BA H 0.2071 0.2910 0.1626 0.046 Uiso 1 1 calc R U
H4BB H 0.3470 0.2472 0.1525 0.046 Uiso 1 1 calc R U
H4BC H 0.2162 0.1886 0.1356 0.046 Uiso 1 1 calc R U
C5B C 0.3473(10) 0.2467(7) 0.0405(4) 0.031(2) Uani 1 1 d . .
H5BA H 0.3419 0.2742 0.0016 0.046 Uiso 1 1 calc R U
H5BB H 0.3294 0.1796 0.0375 0.046 Uiso 1 1 calc R U
H5BC H 0.4353 0.2566 0.0596 0.046 Uiso 1 1 calc R U
C6B C 0.0595(8) 0.2778(6) -0.0549(4) 0.0171(18) Uani 1 1 d . .
H6BA H 0.0339 0.2162 -0.0456 0.020 Uiso 1 1 calc R U
C7B C 0.0481(8) 0.3007(6) -0.1164(4) 0.0172(18) Uani 1 1 d . U
C8B C -0.0270(10) 0.2377(7) -0.1518(4) 0.026(2) Uani 1 1 d . U
H8BA H -0.0656 0.1859 -0.1342 0.031 Uiso 1 1 calc R U
C9B C -0.0469(11) 0.2483(7) -0.2113(4) 0.034(2) Uani 1 1 d . U
H9BA H -0.1010 0.2059 -0.2341 0.040 Uiso 1 1 calc R U
C10B C 0.0132(10) 0.3216(6) -0.2369(4) 0.027(2) Uani 1 1 d . U
H10B H 0.0027 0.3285 -0.2779 0.032 Uiso 1 1 calc R U
C11B C 0.0887(10) 0.3854(7) -0.2038(4) 0.027(2) Uani 1 1 d . U
H11B H 0.1287 0.4356 -0.2224 0.032 Uiso 1 1 calc R U
C12B C 0.1071(8) 0.3774(6) -0.1440(4) 0.0178(18) Uani 1 1 d . U
C21B C 0.2286(9) 0.5570(6) -0.1503(4) 0.0183(18) Uani 1 1 d . .
C22B C 0.1198(10) 0.6108(7) -0.1704(4) 0.026(2) Uani 1 1 d . .
H22B H 0.0363 0.5969 -0.1576 0.031 Uiso 1 1 calc R U
C23B C 0.1323(12) 0.6840(6) -0.2087(4) 0.033(2) Uani 1 1 d . .
H23B H 0.0577 0.7188 -0.2234 0.039 Uiso 1 1 calc R U
C24B C 0.2561(13) 0.7056(7) -0.2252(4) 0.038(3) Uani 1 1 d . .
H24B H 0.2657 0.7562 -0.2510 0.046 Uiso 1 1 calc R U
C25B C 0.3632(13) 0.6560(8) -0.2053(5) 0.042(3) Uani 1 1 d . .
H25B H 0.4471 0.6733 -0.2163 0.051 Uiso 1 1 calc R U
C26B C 0.3508(11) 0.5793(7) -0.1685(4) 0.032(2) Uani 1 1 d . .
H26B H 0.4254 0.5427 -0.1560 0.038 Uiso 1 1 calc R U
C31B C 0.3645(9) 0.4075(6) -0.0891(4) 0.0208(19) Uani 1 1 d . .
C32B C 0.4540(10) 0.4449(7) -0.0460(4) 0.028(2) Uani 1 1 d . .
H32B H 0.4289 0.4953 -0.0227 0.033 Uiso 1 1 calc R U
C33B C 0.5788(10) 0.4082(8) -0.0376(4) 0.032(2) Uani 1 1 d . .
H33B H 0.6412 0.4362 -0.0101 0.039 Uiso 1 1 calc R U
C34B C 0.6137(10) 0.3316(7) -0.0686(5) 0.035(3) Uani 1 1 d . .
H34B H 0.6986 0.3053 -0.0610 0.042 Uiso 1 1 calc R U
C35B C 0.5273(10) 0.2931(6) -0.1101(5) 0.033(2) Uani 1 1 d . .
H35B H 0.5524 0.2402 -0.1314 0.040 Uiso 1 1 calc R U
C36B C 0.4015(9) 0.3314(6) -0.1214(4) 0.027(2) Uani 1 1 d . .
H36B H 0.3420 0.3057 -0.1510 0.032 Uiso 1 1 calc R U
C41B C -0.1793(9) 0.4663(6) 0.0983(4) 0.0202(19) Uani 1 1 d . .
C42B C -0.2313(10) 0.5515(6) 0.0815(4) 0.028(2) Uani 1 1 d . .
H42B H -0.1775 0.5965 0.0650 0.033 Uiso 1 1 calc R U
C43B C -0.3627(11) 0.5730(8) 0.0885(5) 0.037(2) Uani 1 1 d . .
H43B H -0.3977 0.6323 0.0772 0.044 Uiso 1 1 calc R U
C44B C -0.4406(10) 0.5062(9) 0.1121(5) 0.040(2) Uani 1 1 d . .
H44B H -0.5300 0.5194 0.1168 0.048 Uiso 1 1 calc R U
C45B C -0.3895(10) 0.4223(7) 0.1286(4) 0.031(2) Uani 1 1 d . .
H45B H -0.4432 0.3774 0.1453 0.038 Uiso 1 1 calc R U
C46B C -0.2616(9) 0.4012(7) 0.1215(4) 0.025(2) Uani 1 1 d . .
H46B H -0.2283 0.3413 0.1325 0.031 Uiso 1 1 calc R U
C51B C 0.0771(8) 0.4642(6) 0.1595(4) 0.0186(18) Uani 1 1 d . .
C52B C 0.1962(9) 0.5120(7) 0.1646(4) 0.0250(19) Uani 1 1 d . .
H52B H 0.2318 0.5353 0.1309 0.030 Uiso 1 1 calc R U
C53B C 0.2633(10) 0.5258(7) 0.2187(4) 0.032(2) Uani 1 1 d . .
H53B H 0.3448 0.5579 0.2220 0.039 Uiso 1 1 calc R U
C54B C 0.2106(11) 0.4926(7) 0.2679(4) 0.036(3) Uani 1 1 d . .
H54B H 0.2564 0.5019 0.3050 0.043 Uiso 1 1 calc R U
C55B C 0.0939(11) 0.4466(9) 0.2636(4) 0.038(3) Uani 1 1 d . .
H55B H 0.0574 0.4253 0.2976 0.045 Uiso 1 1 calc R U
C56B C 0.0279(11) 0.4308(8) 0.2094(4) 0.031(2) Uani 1 1 d . .
H56B H -0.0519 0.3967 0.2066 0.037 Uiso 1 1 calc R U

loop_
_atom_site_aniso_label
_atom_site_aniso_U_11
_atom_site_aniso_U_22
_atom_site_aniso_U_33
_atom_site_aniso_U_23
_atom_site_aniso_U_13
_atom_site_aniso_U_12
Fe1A 0.0201(7) 0.0197(7) 0.0150(8) -0.0025(5) 0.0030(6) -0.0025(5)
Br1A 0.0247(5) 0.0280(4) 0.0315(6) 0.0023(4) 0.0038(4) 0.0060(4)
Br2A 0.0554(8) 0.0571(7) 0.0258(6) -0.0139(5) 0.0114(5) -0.0379(6)
P1A 0.0228(12) 0.0271(11) 0.0157(12) -0.0018(9) 0.0039(9) -0.0038(9)
P2A 0.0178(11) 0.0202(10) 0.0132(12) -0.0011(8) -0.0004(9) 0.0010(8)
N1A 0.018(4) 0.019(3) 0.020(4) -0.004(3) 0.000(3) -0.005(3)
C1A 0.040(6) 0.033(5) 0.020(6) -0.004(4) 0.007(5) -0.009(4)
C2A 0.036(6) 0.027(5) 0.012(5) -0.003(4) 0.003(4) -0.004(4)
C3A 0.033(6) 0.023(4) 0.021(5) -0.004(4) -0.001(4) -0.003(4)
C4A 0.053(8) 0.043(6) 0.025(6) 0.000(5) -0.006(5) 0.005(5)
C5A 0.032(6) 0.042(6) 0.035(7) 0.002(5) 0.004(5) 0.000(5)
C6A 0.028(5) 0.020(4) 0.022(6) 0.001(4) 0.004(4) -0.001(4)
C7A 0.012(4) 0.029(4) 0.012(5) -0.003(3) 0.001(3) 0.002(4)
C8A 0.027(5) 0.028(5) 0.020(5) -0.007(4) 0.002(4) -0.005(4)
C9A 0.015(5) 0.040(6) 0.030(6) -0.020(4) -0.007(4) 0.001(4)
C10A 0.022(5) 0.043(6) 0.026(6) -0.009(4) -0.009(4) 0.012(4)
C11A 0.020(5) 0.033(5) 0.013(5) -0.007(4) -0.007(4) 0.007(4)
C12A 0.015(4) 0.024(4) 0.013(5) 0.000(3) 0.007(3) 0.003(3)
C21A 0.019(4) 0.026(5) 0.017(5) -0.001(3) -0.002(4) 0.006(4)
C22A 0.036(6) 0.036(5) 0.026(6) 0.008(4) 0.007(5) 0.002(5)
C23A 0.042(7) 0.024(5) 0.046(7) 0.008(4) 0.013(5) 0.008(5)
C24A 0.049(7) 0.047(7) 0.033(7) 0.021(5) 0.019(5) 0.009(5)
C25A 0.054(8) 0.041(6) 0.030(7) 0.002(4) 0.009(5) 0.011(5)
C26A 0.039(6) 0.030(5) 0.021(5) 0.003(4) 0.012(4) -0.001(5)
C31A 0.018(4) 0.024(4) 0.006(4) 0.005(3) -0.001(3) 0.006(3)
C32A 0.022(5) 0.032(5) 0.023(6) 0.000(4) -0.002(4) -0.006(4)
C33A 0.026(5) 0.053(6) 0.019(5) 0.004(4) -0.002(4) -0.002(5)
C34A 0.021(6) 0.063(8) 0.036(7) 0.011(5) 0.006(5) 0.020(5)
C35A 0.036(6) 0.045(6) 0.029(6) -0.003(5) 0.001(5) 0.010(5)
C36A 0.025(5) 0.029(5) 0.020(5) -0.002(4) 0.003(4) 0.001(4)
C41A 0.033(6) 0.036(5) 0.020(5) 0.004(4) 0.004(4) -0.010(4)
C42A 0.023(5) 0.041(5) 0.025(6) -0.005(4) 0.001(4) -0.003(4)
C43A 0.025(6) 0.056(7) 0.035(7) -0.005(5) -0.003(5) -0.003(5)
C44A 0.025(6) 0.053(7) 0.049(8) -0.006(5) 0.010(5) -0.001(5)
C45A 0.031(5) 0.049(6) 0.030(6) -0.005(5) 0.008(4) 0.001(5)
C46A 0.027(5) 0.041(6) 0.026(5) -0.008(4) 0.002(4) -0.006(4)
C51A 0.029(5) 0.034(5) 0.018(5) -0.006(4) 0.003(4) 0.003(4)
C52A 0.022(5) 0.038(5) 0.023(5) -0.004(4) 0.005(4) -0.005(4)
C53A 0.028(6) 0.040(6) 0.042(7) -0.007(5) -0.010(5) -0.004(5)
C54A 0.042(7) 0.050(7) 0.025(6) -0.004(5) -0.010(5) 0.012(5)
C55A 0.046(7) 0.065(8) 0.018(6) 0.008(5) 0.003(5) 0.007(6)
C56A 0.048(7) 0.039(6) 0.024(6) 0.007(4) 0.003(5) -0.009(5)
Fe1B 0.0166(7) 0.0149(6) 0.0159(7) -0.0014(5) 0.0025(5) -0.0014(5)
Br1B 0.0188(4) 0.0277(4) 0.0202(5) 0.0010(4) 0.0002(3) 0.0030(4)
Br2B 0.0285(5) 0.0235(4) 0.0266(6) -0.0071(4) 0.0054(4) -0.0088(4)
P1B 0.0170(11) 0.0198(10) 0.0153(12) -0.0003(8) 0.0018(9) -0.0004(8)
P2B 0.0140(10) 0.0180(10) 0.0153(12) -0.0014(8) -0.0001(8) -0.0010(8)
N1B 0.016(4) 0.019(3) 0.011(4) -0.001(3) 0.001(3) -0.001(3)
C1B 0.016(4) 0.024(4) 0.018(5) 0.002(3) 0.004(4) -0.005(3)
C2B 0.019(5) 0.020(4) 0.016(5) -0.001(3) 0.007(4) -0.001(3)
C3B 0.021(5) 0.022(4) 0.022(5) 0.001(4) 0.000(4) 0.000(4)
C4B 0.037(6) 0.032(5) 0.021(6) 0.000(4) -0.005(4) 0.010(4)
C5B 0.024(5) 0.037(5) 0.032(6) 0.007(4) -0.001(4) 0.007(4)
C6B 0.013(4) 0.021(4) 0.017(5) -0.002(3) -0.003(3) 0.003(3)
C7B 0.014(4) 0.020(4) 0.016(5) -0.003(3) -0.002(3) 0.002(3)
C8B 0.030(5) 0.026(5) 0.020(5) -0.003(4) -0.005(4) -0.006(4)
C9B 0.042(6) 0.033(5) 0.024(6) -0.008(4) -0.011(5) -0.008(4)
C10B 0.040(6) 0.026(5) 0.013(5) -0.002(3) 0.000(4) 0.004(4)
C11B 0.026(5) 0.027(5) 0.028(6) 0.001(4) 0.006(4) -0.004(4)
C12B 0.014(4) 0.027(4) 0.011(5) 0.002(3) -0.009(3) 0.000(3)
C21B 0.026(5) 0.020(4) 0.009(4) -0.004(3) 0.003(4) -0.003(4)
C22B 0.035(6) 0.027(4) 0.016(5) -0.001(4) 0.004(4) -0.004(4)
C23B 0.058(7) 0.018(4) 0.021(6) 0.003(4) -0.004(5) -0.001(4)
C24B 0.073(9) 0.029(5) 0.013(5) 0.006(4) 0.003(5) -0.016(5)
C25B 0.049(7) 0.052(7) 0.026(6) 0.008(5) 0.006(5) -0.015(6)
C26B 0.040(6) 0.039(5) 0.017(5) 0.002(4) 0.002(4) -0.008(5)
C31B 0.018(5) 0.024(4) 0.019(5) 0.001(4) -0.005(4) -0.001(4)
C32B 0.028(5) 0.032(5) 0.024(5) 0.002(4) 0.006(4) 0.003(4)
C33B 0.020(5) 0.046(6) 0.029(6) 0.008(4) -0.004(4) -0.003(4)
C34B 0.021(5) 0.027(5) 0.058(8) 0.015(5) 0.007(5) 0.005(4)
C35B 0.027(6) 0.019(4) 0.055(8) 0.000(4) 0.015(5) 0.002(4)
C36B 0.020(5) 0.028(5) 0.033(6) -0.006(4) 0.008(4) -0.006(4)
C41B 0.019(5) 0.032(5) 0.009(4) -0.001(3) -0.002(3) 0.000(4)
C42B 0.034(6) 0.023(4) 0.026(6) 0.000(4) 0.008(4) -0.006(4)
C43B 0.039(6) 0.035(5) 0.037(7) 0.001(5) 0.013(5) 0.014(5)
C44B 0.026(5) 0.055(6) 0.042(7) 0.005(6) 0.012(5) -0.002(5)
C45B 0.027(5) 0.039(5) 0.030(6) 0.011(4) 0.009(4) -0.006(4)
C46B 0.019(5) 0.034(5) 0.024(5) 0.008(4) 0.007(4) 0.000(4)
C51B 0.018(4) 0.021(4) 0.017(5) 0.002(3) 0.001(4) 0.003(3)
C52B 0.024(5) 0.028(4) 0.022(5) 0.001(4) -0.003(4) 0.004(4)
C53B 0.025(5) 0.038(6) 0.032(6) -0.008(4) -0.010(4) 0.002(4)
C54B 0.039(6) 0.045(7) 0.023(6) -0.012(5) -0.004(4) 0.017(5)
C55B 0.043(7) 0.057(7) 0.013(5) -0.004(5) 0.000(4) 0.013(6)
C56B 0.037(6) 0.041(6) 0.015(5) -0.002(4) 0.003(4) -0.001(5)

loop_
_atom_type_symbol
_atom_type_description
_atom_type_scat_dispersion_real
_atom_type_scat_dispersion_imag
_atom_type_scat_source
C C 0.0181 0.0091 'International Tables Vol C Tables 4.2.6.8 and 6.1.1.4'
H H 0.0000 0.0000 'International Tables Vol C Tables 4.2.6.8 and 6.1.1.4'
N N 0.0311 0.0180 'International Tables Vol C Tables 4.2.6.8 and 6.1.1.4'
P P 0.2955 0.4335 'International Tables Vol C Tables 4.2.6.8 and 6.1.1.4'
Fe Fe -1.1336 3.1974 'International Tables Vol C Tables 4.2.6.8 and 6.1.1.4'
Br Br -0.6763 1.2805 'International Tables Vol C Tables 4.2.6.8 and 6.1.1.4'

loop_
_geom_angle_atom_site_label_1
_geom_angle_atom_site_label_2
_geom_angle_atom_site_label_3
_geom_angle
N1A Fe1A Br2A 132.0(2)
N1A Fe1A Br1A 107.6(2)
Br2A Fe1A Br1A 120.19(7)
N1A Fe1A P2A 82.3(2)
Br2A Fe1A P2A 93.93(7)
Br1A Fe1A P2A 88.92(7)
N1A Fe1A P1A 79.0(2)
Br2A Fe1A P1A 100.17(7)
Br1A Fe1A P1A 94.60(7)
P2A Fe1A P1A 161.18(9)
C51A P1A C41A 102.9(4)
C51A P1A C1A 104.3(5)
C41A P1A C1A 103.7(5)
C51A P1A Fe1A 126.2(3)
C41A P1A Fe1A 119.4(3)
C1A P1A Fe1A 96.6(3)
C21A P2A C12A 105.4(4)
C21A P2A C31A 102.9(4)
C12A P2A C31A 104.6(4)
C21A P2A Fe1A 123.5(3)
C12A P2A Fe1A 103.2(3)
C31A P2A Fe1A 115.3(3)
C6A N1A C2A 115.2(7)
C6A N1A Fe1A 127.7(6)
C2A N1A Fe1A 115.7(5)
C2A C1A P1A 112.4(7)
C2A C1A H1AA 109.1
P1A C1A H1AA 109.1
C2A C1A H1AB 109.1
P1A C1A H1AB 109.1
H1AA C1A H1AB 107.9
N1A C2A C1A 107.9(8)
N1A C2A C3A 111.3(7)
C1A C2A C3A 116.4(8)
N1A C2A H2AA 106.9
C1A C2A H2AA 106.9
C3A C2A H2AA 106.9
C5A C3A C2A 110.9(8)
C5A C3A C4A 108.3(9)
C2A C3A C4A 110.6(9)
C5A C3A H3AA 109.0
C2A C3A H3AA 109.0
C4A C3A H3AA 109.0
C3A C4A H4AA 109.5
C3A C4A H4AB 109.5
H4AA C4A H4AB 109.5
C3A C4A H4AC 109.5
H4AA C4A H4AC 109.5
H4AB C4A H4AC 109.5
C3A C5A H5AA 109.5
C3A C5A H5AB 109.5
H5AA C5A H5AB 109.5
C3A C5A H5AC 109.5
H5AA C5A H5AC 109.5
H5AB C5A H5AC 109.5
N1A C6A C7A 127.3(8)
N1A C6A H6AA 116.3
C7A C6A H6AA 116.3
C8A C7A C12A 119.7(8)
C8A C7A C6A 113.3(8)
C12A C7A C6A 127.0(8)
C7A C8A C9A 120.2(9)
C7A C8A H8AA 119.9
C9A C8A H8AA 119.9
C10A C9A C8A 119.8(9)
C10A C9A H9AA 120.1
C8A C9A H9AA 120.1
C9A C10A C11A 121.5(9)
C9A C10A H10A 119.3
C11A C10A H10A 119.3
C12A C11A C10A 119.5(9)
C12A C11A H11A 120.2
C10A C11A H11A 120.2
C11A C12A C7A 119.1(8)
C11A C12A P2A 121.1(7)
C7A C12A P2A 119.8(7)
C22A C21A C26A 119.6(9)
C22A C21A P2A 118.4(7)
C26A C21A P2A 122.0(7)
C21A C22A C23A 119.7(9)
C21A C22A H22A 120.2
C23A C22A H22A 120.2
C24A C23A C22A 119.6(10)
C24A C23A H23A 120.2
C22A C23A H23A 120.2
C25A C24A C23A 120.3(10)
C25A C24A H24A 119.8
C23A C24A H24A 119.8
C24A C25A C26A 119.3(10)
C24A C25A H25A 120.3
C26A C25A H25A 120.3
C21A C26A C25A 121.4(10)
C21A C26A H26A 119.3
C25A C26A H26A 119.3
C36A C31A C32A 119.2(8)
C36A C31A P2A 124.3(7)
C32A C31A P2A 116.3(7)
C33A C32A C31A 120.8(9)
C33A C32A H32A 119.6
C31A C32A H32A 119.6
C34A C33A C32A 119.1(10)
C34A C33A H33A 120.5
C32A C33A H33A 120.5
C35A C34A C33A 121.0(10)
C35A C34A H34A 119.5
C33A C34A H34A 119.5
C34A C35A C36A 120.9(10)
C34A C35A H35A 119.6
C36A C35A H35A 119.6
C31A C36A C35A 119.0(9)
C31A C36A H36A 120.5
C35A C36A H36A 120.5
C46A C41A C42A 118.9(10)
C46A C41A P1A 121.9(8)
C42A C41A P1A 119.1(8)
C43A C42A C41A 120.3(10)
C43A C42A H42A 119.9
C41A C42A H42A 119.9
C44A C43A C42A 119.8(10)
C44A C43A H43A 120.1
C42A C43A H43A 120.1
C45A C44A C43A 120.9(11)
C45A C44A H44A 119.5
C43A C44A H44A 119.5
C44A C45A C46A 120.1(10)
C44A C45A H45A 120.0
C46A C45A H45A 120.0
C41A C46A C45A 120.0(10)
C41A C46A H46A 120.0
C45A C46A H46A 120.0
C52A C51A C56A 117.0(9)
C52A C51A P1A 120.8(7)
C56A C51A P1A 122.1(8)
C51A C52A C53A 122.6(9)
C51A C52A H52A 118.7
C53A C52A H52A 118.7
C54A C53A C52A 118.8(11)
C54A C53A H53A 120.6
C52A C53A H53A 120.6
C53A C54A C55A 119.7(10)
C53A C54A H54A 120.2
C55A C54A H54A 120.2
C56A C55A C54A 120.1(11)
C56A C55A H55A 119.9
C54A C55A H55A 119.9
C55A C56A C51A 121.7(11)
C55A C56A H56A 119.1
C51A C56A H56A 119.1
N1B Fe1B Br2B 141.1(2)
N1B Fe1B Br1B 102.05(19)
Br2B Fe1B Br1B 116.77(6)
N1B Fe1B P2B 81.25(19)
Br2B Fe1B P2B 92.95(7)
Br1B Fe1B P2B 93.46(7)
N1B Fe1B P1B 79.73(19)
Br2B Fe1B P1B 99.35(7)
Br1B Fe1B P1B 94.33(7)
P2B Fe1B P1B 160.57(8)
C41B P1B C51B 103.2(4)
C41B P1B C1B 102.3(4)
C51B P1B C1B 103.9(4)
C41B P1B Fe1B 122.2(3)
C51B P1B Fe1B 124.2(3)
C1B P1B Fe1B 96.8(3)
C31B P2B C12B 103.8(4)
C31B P2B C21B 104.0(4)
C12B P2B C21B 103.9(4)
C31B P2B Fe1B 114.4(3)
C12B P2B Fe1B 105.8(3)
C21B P2B Fe1B 123.0(3)
C6B N1B C2B 115.1(7)
C6B N1B Fe1B 125.2(6)
C2B N1B Fe1B 116.4(5)
C2B C1B P1B 112.4(6)
C2B C1B H1BA 109.1
P1B C1B H1BA 109.1
C2B C1B H1BB 109.1
P1B C1B H1BB 109.1
H1BA C1B H1BB 107.8
N1B C2B C3B 109.5(7)
N1B C2B C1B 107.6(7)
C3B C2B C1B 117.3(7)
N1B C2B H2BA 107.3
C3B C2B H2BA 107.3
C1B C2B H2BA 107.3
C2B C3B C5B 110.6(8)
C2B C3B C4B 110.3(8)
C5B C3B C4B 109.8(8)
C2B C3B H3BA 108.7
C5B C3B H3BA 108.7
C4B C3B H3BA 108.7
C3B C4B H4BA 109.5
C3B C4B H4BB 109.5
H4BA C4B H4BB 109.5
C3B C4B H4BC 109.5
H4BA C4B H4BC 109.5
H4BB C4B H4BC 109.5
C3B C5B H5BA 109.5
C3B C5B H5BB 109.5
H5BA C5B H5BB 109.5
C3B C5B H5BC 109.5
H5BA C5B H5BC 109.5
H5BB C5B H5BC 109.5
N1B C6B C7B 129.0(8)
N1B C6B H6BA 115.5
C7B C6B H6BA 115.5
C8B C7B C12B 117.8(8)
C8B C7B C6B 114.8(8)
C12B C7B C6B 127.4(7)
C9B C8B C7B 122.5(9)
C9B C8B H8BA 118.8
C7B C8B H8BA 118.8
C10B C9B C8B 118.6(9)
C10B C9B H9BA 120.7
C8B C9B H9BA 120.7
C9B C10B C11B 120.9(9)
C9B C10B H10B 119.5
C11B C10B H10B 119.5
C12B C11B C10B 121.3(9)
C12B C11B H11B 119.3
C10B C11B H11B 119.3
C11B C12B C7B 118.8(7)
C11B C12B P2B 121.5(7)
C7B C12B P2B 119.6(6)
C26B C21B C22B 119.0(9)
C26B C21B P2B 122.5(7)
C22B C21B P2B 118.5(7)
C23B C22B C21B 120.9(10)
C23B C22B H22B 119.5
C21B C22B H22B 119.5
C22B C23B C24B 118.7(10)
C22B C23B H23B 120.6
C24B C23B H23B 120.6
C25B C24B C23B 121.5(9)
C25B C24B H24B 119.3
C23B C24B H24B 119.3
C24B C25B C26B 120.3(11)
C24B C25B H25B 119.9
C26B C25B H25B 119.9
C21B C26B C25B 119.6(10)
C21B C26B H26B 120.2
C25B C26B H26B 120.2
C36B C31B C32B 119.3(8)
C36B C31B P2B 123.1(7)
C32B C31B P2B 117.6(7)
C33B C32B C31B 119.7(9)
C33B C32B H32B 120.2
C31B C32B H32B 120.2
C34B C33B C32B 120.6(10)
C34B C33B H33B 119.7
C32B C33B H33B 119.7
C35B C34B C33B 120.6(9)
C35B C34B H34B 119.7
C33B C34B H34B 119.7
C34B C35B C36B 120.0(9)
C34B C35B H35B 120.0
C36B C35B H35B 120.0
C31B C36B C35B 119.6(9)
C31B C36B H36B 120.2
C35B C36B H36B 120.2
C42B C41B C46B 118.1(9)
C42B C41B P1B 118.3(7)
C46B C41B P1B 123.6(7)
C41B C42B C43B 121.0(9)
C41B C42B H42B 119.5
C43B C42B H42B 119.5
C44B C43B C42B 118.8(10)
C44B C43B H43B 120.6
C42B C43B H43B 120.6
C45B C44B C43B 120.1(10)
C45B C44B H44B 119.9
C43B C44B H44B 119.9
C44B C45B C46B 120.9(9)
C44B C45B H45B 119.5
C46B C45B H45B 119.5
C45B C46B C41B 121.0(9)
C45B C46B H46B 119.5
C41B C46B H46B 119.5
C56B C51B C52B 118.4(9)
C56B C51B P1B 121.7(8)
C52B C51B P1B 119.8(7)
C53B C52B C51B 120.5(9)
C53B C52B H52B 119.7
C51B C52B H52B 119.7
C54B C53B C52B 119.6(10)
C54B C53B H53B 120.2
C52B C53B H53B 120.2
C55B C54B C53B 120.5(10)
C55B C54B H54B 119.7
C53B C54B H54B 119.7
C54B C55B C56B 120.0(10)
C54B C55B H55B 120.0
C56B C55B H55B 120.0
C51B C56B C55B 120.9(11)
C51B C56B H56B 119.6
C55B C56B H56B 119.6

loop_
_geom_bond_atom_site_label_1
_geom_bond_atom_site_label_2
_geom_bond_distance
Fe1A N1A 2.187(7)
Fe1A Br2A 2.4158(16)
Fe1A Br1A 2.4667(17)
Fe1A P2A 2.491(3)
Fe1A P1A 2.608(3)
P1A C51A 1.812(10)
P1A C41A 1.830(11)
P1A C1A 1.863(10)
P2A C21A 1.823(9)
P2A C12A 1.828(9)
P2A C31A 1.831(9)
N1A C6A 1.297(12)
N1A C2A 1.481(12)
C1A C2A 1.516(14)
C1A H1AA 0.9900
C1A H1AB 0.9900
C2A C3A 1.525(14)
C2A H2AA 1.0000
C3A C5A 1.521(14)
C3A C4A 1.532(15)
C3A H3AA 1.0000
C4A H4AA 0.9800
C4A H4AB 0.9800
C4A H4AC 0.9800
C5A H5AA 0.9800
C5A H5AB 0.9800
C5A H5AC 0.9800
C6A C7A 1.472(13)
C6A H6AA 0.9500
C7A C8A 1.395(13)
C7A C12A 1.414(12)
C8A C9A 1.405(14)
C8A H8AA 0.9500
C9A C10A 1.354(16)
C9A H9AA 0.9500
C10A C11A 1.409(15)
C10A H10A 0.9500
C11A C12A 1.399(13)
C11A H11A 0.9500
C21A C22A 1.371(14)
C21A C26A 1.379(12)
C22A C23A 1.407(14)
C22A H22A 0.9500
C23A C24A 1.389(15)
C23A H23A 0.9500
C24A C25A 1.370(16)
C24A H24A 0.9500
C25A C26A 1.381(15)
C25A H25A 0.9500
C26A H26A 0.9500
C31A C36A 1.378(13)
C31A C32A 1.394(13)
C32A C33A 1.384(15)
C32A H32A 0.9500
C33A C34A 1.362(17)
C33A H33A 0.9500
C34A C35A 1.360(17)
C34A H34A 0.9500
C35A C36A 1.393(15)
C35A H35A 0.9500
C36A H36A 0.9500
C41A C46A 1.384(14)
C41A C42A 1.399(14)
C42A C43A 1.384(15)
C42A H42A 0.9500
C43A C44A 1.367(16)
C43A H43A 0.9500
C44A C45A 1.364(16)
C44A H44A 0.9500
C45A C46A 1.394(14)
C45A H45A 0.9500
C46A H46A 0.9500
C51A C52A 1.374(14)
C51A C56A 1.391(14)
C52A C53A 1.395(14)
C52A H52A 0.9500
C53A C54A 1.383(16)
C53A H53A 0.9500
C54A C55A 1.384(18)
C54A H54A 0.9500
C55A C56A 1.376(16)
C55A H55A 0.9500
C56A H56A 0.9500
Fe1B N1B 2.188(7)
Fe1B Br2B 2.4402(14)
Fe1B Br1B 2.4451(16)
Fe1B P2B 2.495(2)
Fe1B P1B 2.597(3)
P1B C41B 1.830(9)
P1B C51B 1.836(9)
P1B C1B 1.856(9)
P2B C31B 1.809(9)
P2B C12B 1.821(9)
P2B C21B 1.823(9)
N1B C6B 1.289(11)
N1B C2B 1.507(11)
C1B C2B 1.526(12)
C1B H1BA 0.9900
C1B H1BB 0.9900
C2B C3B 1.514(13)
C2B H2BA 1.0000
C3B C5B 1.528(14)
C3B C4B 1.531(13)
C3B H3BA 1.0000
C4B H4BA 0.9800
C4B H4BB 0.9800
C4B H4BC 0.9800
C5B H5BA 0.9800
C5B H5BB 0.9800
C5B H5BC 0.9800
C6B C7B 1.455(12)
C6B H6BA 0.9500
C7B C8B 1.402(13)
C7B C12B 1.430(13)
C8B C9B 1.382(13)
C8B H8BA 0.9500
C9B C10B 1.377(15)
C9B H9BA 0.9500
C10B C11B 1.386(14)
C10B H10B 0.9500
C11B C12B 1.384(12)
C11B H11B 0.9500
C21B C26B 1.391(14)
C21B C22B 1.401(14)
C22B C23B 1.387(13)
C22B H22B 0.9500
C23B C24B 1.389(17)
C23B H23B 0.9500
C24B C25B 1.354(18)
C24B H24B 0.9500
C25B C26B 1.404(15)
C25B H25B 0.9500
C26B H26B 0.9500
C31B C36B 1.393(13)
C31B C32B 1.402(13)
C32B C33B 1.380(14)
C32B H32B 0.9500
C33B C34B 1.375(16)
C33B H33B 0.9500
C34B C35B 1.366(16)
C34B H34B 0.9500
C35B C36B 1.405(14)
C35B H35B 0.9500
C36B H36B 0.9500
C41B C42B 1.374(13)
C41B C46B 1.394(13)
C42B C43B 1.403(15)
C42B H42B 0.9500
C43B C44B 1.389(16)
C43B H43B 0.9500
C44B C45B 1.353(17)
C44B H44B 0.9500
C45B C46B 1.368(14)
C45B H45B 0.9500
C46B H46B 0.9500
C51B C56B 1.384(13)
C51B C52B 1.396(13)
C52B C53B 1.389(13)
C52B H52B 0.9500
C53B C54B 1.384(15)
C53B H53B 0.9500
C54B C55B 1.362(17)
C54B H54B 0.9500
C55B C56B 1.391(14)
C55B H55B 0.9500
C56B H56B 0.9500

loop_
_geom_torsion_atom_site_label_1
_geom_torsion_atom_site_label_2
_geom_torsion_atom_site_label_3
_geom_torsion_atom_site_label_4
_geom_torsion
C51A P1A C1A C2A -101.8(8)
C41A P1A C1A C2A 150.7(7)
Fe1A P1A C1A C2A 28.2(7)
C6A N1A C2A C1A -108.8(9)
Fe1A N1A C2A C1A 58.6(8)
C6A N1A C2A C3A 122.2(9)
Fe1A N1A C2A C3A -70.3(8)
P1A C1A C2A N1A -55.8(9)
P1A C1A C2A C3A 70.2(10)
N1A C2A C3A C5A -58.1(10)
C1A C2A C3A C5A 177.6(8)
N1A C2A C3A C4A -178.3(8)
C1A C2A C3A C4A 57.5(11)
C2A N1A C6A C7A 174.0(9)
Fe1A N1A C6A C7A 8.4(14)
N1A C6A C7A C8A -152.9(9)
N1A C6A C7A C12A 26.3(15)
C12A C7A C8A C9A -4.2(13)
C6A C7A C8A C9A 175.1(8)
C7A C8A C9A C10A 0.6(14)
C8A C9A C10A C11A 2.6(15)
C9A C10A C11A C12A -2.0(14)
C10A C11A C12A C7A -1.7(13)
C10A C11A C12A P2A -178.3(7)
C8A C7A C12A C11A 4.7(12)
C6A C7A C12A C11A -174.5(9)
C8A C7A C12A P2A -178.7(7)
C6A C7A C12A P2A 2.2(12)
C21A P2A C12A C11A 0.4(8)
C31A P2A C12A C11A -107.8(7)
Fe1A P2A C12A C11A 131.1(7)
C21A P2A C12A C7A -176.2(7)
C31A P2A C12A C7A 75.6(7)
Fe1A P2A C12A C7A -45.4(7)
C12A P2A C21A C22A 115.6(8)
C31A P2A C21A C22A -135.0(8)
Fe1A P2A C21A C22A -2.2(10)
C12A P2A C21A C26A -65.1(9)
C31A P2A C21A C26A 44.3(9)
Fe1A P2A C21A C26A 177.1(7)
C26A C21A C22A C23A -0.1(16)
P2A C21A C22A C23A 179.2(8)
C21A C22A C23A C24A 0.8(17)
C22A C23A C24A C25A 0.5(19)
C23A C24A C25A C26A -2(2)
C22A C21A C26A C25A -1.8(16)
P2A C21A C26A C25A 178.9(9)
C24A C25A C26A C21A 3.1(18)
C21A P2A C31A C36A -115.5(8)
C12A P2A C31A C36A -5.5(9)
Fe1A P2A C31A C36A 107.1(7)
C21A P2A C31A C32A 69.1(7)
C12A P2A C31A C32A 179.1(7)
Fe1A P2A C31A C32A -68.3(7)
C36A C31A C32A C33A 0.1(14)
P2A C31A C32A C33A 175.7(7)
C31A C32A C33A C34A -1.1(15)
C32A C33A C34A C35A 0.8(16)
C33A C34A C35A C36A 0.4(17)
C32A C31A C36A C35A 1.1(14)
P2A C31A C36A C35A -174.2(7)
C34A C35A C36A C31A -1.4(16)
C51A P1A C41A C46A 22.5(10)
C1A P1A C41A C46A 131.0(9)
Fe1A P1A C41A C46A -123.2(8)
C51A P1A C41A C42A -161.5(8)
C1A P1A C41A C42A -53.0(9)
Fe1A P1A C41A C42A 52.8(9)
C46A C41A C42A C43A 1.1(15)
P1A C41A C42A C43A -175.0(9)
C41A C42A C43A C44A -2.9(17)
C42A C43A C44A C45A 2.6(19)
C43A C44A C45A C46A -0.5(19)
C42A C41A C46A C45A 1.0(15)
P1A C41A C46A C45A 177.0(8)
C44A C45A C46A C41A -1.4(17)
C41A P1A C51A C52A -127.1(8)
C1A P1A C51A C52A 124.8(9)
Fe1A P1A C51A C52A 15.4(10)
C41A P1A C51A C56A 53.2(10)
C1A P1A C51A C56A -54.9(10)
Fe1A P1A C51A C56A -164.3(7)
C56A C51A C52A C53A -2.4(15)
P1A C51A C52A C53A 177.9(8)
C51A C52A C53A C54A 0.4(16)
C52A C53A C54A C55A 0.4(17)
C53A C54A C55A C56A 0.9(18)
C54A C55A C56A C51A -3.1(18)
C52A C51A C56A C55A 3.8(16)
P1A C51A C56A C55A -176.5(9)
C41B P1B C1B C2B 157.0(6)
C51B P1B C1B C2B -95.9(7)
Fe1B P1B C1B C2B 31.9(6)
C6B N1B C2B C3B 125.5(8)
Fe1B N1B C2B C3B -73.8(7)
C6B N1B C2B C1B -106.0(8)
Fe1B N1B C2B C1B 54.7(8)
P1B C1B C2B N1B -56.3(8)
P1B C1B C2B C3B 67.6(9)
N1B C2B C3B C5B -63.0(9)
C1B C2B C3B C5B 174.0(7)
N1B C2B C3B C4B 175.3(7)
C1B C2B C3B C4B 52.4(10)
C2B N1B C6B C7B -175.3(8)
Fe1B N1B C6B C7B 25.9(12)
N1B C6B C7B C8B -165.6(9)
N1B C6B C7B C12B 16.3(14)
C12B C7B C8B C9B -1.1(14)
C6B C7B C8B C9B -179.3(9)
C7B C8B C9B C10B 2.4(16)
C8B C9B C10B C11B -2.1(16)
C9B C10B C11B C12B 0.4(15)
C10B C11B C12B C7B 0.9(14)
C10B C11B C12B P2B -179.3(8)
C8B C7B C12B C11B -0.6(13)
C6B C7B C12B C11B 177.4(8)
C8B C7B C12B P2B 179.6(7)
C6B C7B C12B P2B -2.4(12)
C31B P2B C12B C11B -96.5(8)
C21B P2B C12B C11B 12.0(8)
Fe1B P2B C12B C11B 142.7(7)
C31B P2B C12B C7B 83.3(8)
C21B P2B C12B C7B -168.2(7)
Fe1B P2B C12B C7B -37.5(7)
C31B P2B C21B C26B -4.6(8)
C12B P2B C21B C26B -113.0(8)
Fe1B P2B C21B C26B 127.4(7)
C31B P2B C21B C22B 176.6(7)
C12B P2B C21B C22B 68.2(8)
Fe1B P2B C21B C22B -51.4(8)
C26B C21B C22B C23B 1.3(13)
P2B C21B C22B C23B -179.8(7)
C21B C22B C23B C24B -2.5(14)
C22B C23B C24B C25B 0.9(16)
C23B C24B C25B C26B 1.8(17)
C22B C21B C26B C25B 1.5(14)
P2B C21B C26B C25B -177.4(8)
C24B C25B C26B C21B -3.0(16)
C12B P2B C31B C36B 14.6(9)
C21B P2B C31B C36B -93.9(8)
Fe1B P2B C31B C36B 129.3(7)
C12B P2B C31B C32B -165.7(7)
C21B P2B C31B C32B 85.9(7)
Fe1B P2B C31B C32B -50.9(8)
C36B C31B C32B C33B 2.3(14)
P2B C31B C32B C33B -177.5(7)
C31B C32B C33B C34B -4.1(15)
C32B C33B C34B C35B 3.0(15)
C33B C34B C35B C36B -0.2(15)
C32B C31B C36B C35B 0.4(13)
P2B C31B C36B C35B -179.8(7)
C34B C35B C36B C31B -1.5(14)
C51B P1B C41B C42B 99.7(8)
C1B P1B C41B C42B -152.6(7)
Fe1B P1B C41B C42B -46.4(8)
C51B P1B C41B C46B -81.9(8)
C1B P1B C41B C46B 25.8(9)
Fe1B P1B C41B C46B 132.0(7)
C46B C41B C42B C43B 1.1(14)
P1B C41B C42B C43B 179.6(8)
C41B C42B C43B C44B -0.7(16)
C42B C43B C44B C45B 0.7(17)
C43B C44B C45B C46B -1.1(17)
C44B C45B C46B C41B 1.5(16)
C42B C41B C46B C45B -1.5(14)
P1B C41B C46B C45B -179.9(8)
C41B P1B C51B C56B 43.8(9)
C1B P1B C51B C56B -62.7(9)
Fe1B P1B C51B C56B -171.0(7)
C41B P1B C51B C52B -138.3(8)
C1B P1B C51B C52B 115.2(8)
Fe1B P1B C51B C52B 6.9(9)
C56B C51B C52B C53B -0.1(14)
P1B C51B C52B C53B -178.1(7)
C51B C52B C53B C54B -0.6(14)
C52B C53B C54B C55B 0.0(15)
C53B C54B C55B C56B 1.5(16)
C52B C51B C56B C55B 1.6(15)
P1B C51B C56B C55B 179.5(8)
C54B C55B C56B C51B -2.3(16)
